data_7216924
loop_
_publ_author_name
'Zeng, Xianshun'
'Weng, Linhong'
'Chen, Langxing'
'Leng, Xuebing'
'Ju, Hongfang'
'He, Xiwen'
'Zhang, Zheng-Zhi'

_publ_section_title
;
 The synthesis of some pyridyl functionalized calix[4]arenes as the sensor
 molecule for silver ion-selective electrodes
;
_journal_issue 4
_journal_name_full 'Journal of the Chemical Society, Perkin Transactions 2'
_journal_page_first 545
_journal_paper_doi 10.1039/b008114k
_journal_year 2001
_chemical_formula_sum 'C65 H86 N2 O7'
_chemical_formula_weight 1007.36
_chemical_name_systematic
; 
 ? 
;
_space_group_IT_number 14
_symmetry_cell_setting monoclinic
_symmetry_space_group_name_Hall '-P 2ybc'
_symmetry_space_group_name_H-M 'P 1 21/c 1'
_atom_sites_solution_hydrogens geom
_atom_sites_solution_primary direct
_atom_sites_solution_secondary difmap
_audit_creation_method SHELXL-97
_cell_angle_alpha 90.00
_cell_angle_beta 95.396(16)
_cell_angle_gamma 90.00
_cell_formula_units_Z 4
_cell_length_a 21.401(17)
_cell_length_b 13.436(10)
_cell_length_c 22.040(18)
_cell_measurement_reflns_used 2458
_cell_measurement_temperature 298(2)
_cell_measurement_theta_max 19.145
_cell_measurement_theta_min 2.166
_cell_volume 6309(9)
_computing_cell_refinement 'Bruker SMART'
_computing_data_collection 'Bruker SMART'
_computing_data_reduction 'Bruker SHELXTL'
_computing_molecular_graphics 'Bruker SHELXTL'
_computing_publication_material 'Bruker SHELXTL'
_computing_structure_refinement 'SHELXL-97 (Sheldrick, 1997)'
_computing_structure_solution 'SHELXS-97 (Sheldrick, 1990)'
_diffrn_ambient_temperature 298(2)
_diffrn_measured_fraction_theta_full 0.985
_diffrn_measured_fraction_theta_max 0.985
_diffrn_measurement_device_type 'CCD area detector'
_diffrn_measurement_method 'phi and omega scans'
_diffrn_radiation_monochromator graphite
_diffrn_radiation_source 'fine-focus sealed tube'
_diffrn_radiation_type MoK\a
_diffrn_radiation_wavelength 0.71073
_diffrn_reflns_av_R_equivalents 0.1342
_diffrn_reflns_av_sigmaI/netI 0.2145
_diffrn_reflns_limit_h_max 25
_diffrn_reflns_limit_h_min -24
_diffrn_reflns_limit_k_max 15
_diffrn_reflns_limit_k_min -9
_diffrn_reflns_limit_l_max 19
_diffrn_reflns_limit_l_min -26
_diffrn_reflns_number 21932
_diffrn_reflns_theta_full 25.03
_diffrn_reflns_theta_max 25.03
_diffrn_reflns_theta_min 1.78
_diffrn_standards_decay_% 5.67
_exptl_absorpt_coefficient_mu 0.068
_exptl_absorpt_correction_T_max 1.000000
_exptl_absorpt_correction_T_min 0.724544
_exptl_absorpt_correction_type SADABS
_exptl_crystal_density_diffrn 1.061
_exptl_crystal_density_method 'not measured'
_exptl_crystal_F_000 2184
_exptl_crystal_size_max 0.20
_exptl_crystal_size_mid 0.25
_exptl_crystal_size_min 0.30
_refine_diff_density_max 0.321
_refine_diff_density_min -0.214
_refine_diff_density_rms 0.051
_refine_ls_extinction_coef 0.0062(6)
_refine_ls_extinction_expression Fc^*^=kFc[1+0.001xFc^2^\l^3^/sin(2\q)]^-1/4^
_refine_ls_extinction_method SHELXL
_refine_ls_goodness_of_fit_ref 0.895
_refine_ls_hydrogen_treatment 'not refinement'
_refine_ls_matrix_type full
_refine_ls_number_parameters 668
_refine_ls_number_reflns 10972
_refine_ls_number_restraints 2
_refine_ls_restrained_S_all 0.895
_refine_ls_R_factor_all 0.2765
_refine_ls_R_factor_gt 0.0834
_refine_ls_shift/su_max 0.172
_refine_ls_shift/su_mean 0.011
_refine_ls_structure_factor_coef Fsqd
_refine_ls_weighting_details 'calc w=1/[\s^2^(Fo^2^)+(0.1083P)^2^+0.0000P] where P=(Fo^2^+2Fc^2^)/3'
_refine_ls_weighting_scheme calc
_refine_ls_wR_factor_gt 0.1870
_refine_ls_wR_factor_ref 0.2755
_reflns_number_gt 3020
_reflns_number_total 10972
_reflns_threshold_expression >2sigma(I)
_cod_data_source_file b008114k.txt
_cod_data_source_block 000410b
_cod_depositor_comments
;
The following automatic conversions were performed:

'_symmetry_cell_setting' value 'Monoclinic' changed to 'monoclinic'
according to
/usr/data/users/saulius/automatic-downloads/retrospective/RSC/lib/dictionaries/cif_core.dic
dictionary named 'cif_core.dic' version 2.4.2 from 2011-04-26.

Automatic conversion script
Id: cif_fix_values 2281 2013-09-26 08:29:07Z andrius 
;
_cod_original_sg_symbol_H-M P2(1)/c
_cod_database_code 7216924

loop_
_symmetry_equiv_pos_as_xyz
'x, y, z'
'-x, y+1/2, -z+1/2'
'-x, -y, -z'
'x, -y-1/2, z-1/2'

loop_
_atom_site_label
_atom_site_type_symbol
_atom_site_fract_x
_atom_site_fract_y
_atom_site_fract_z
_atom_site_U_iso_or_equiv
_atom_site_adp_type
_atom_site_occupancy
_atom_site_symmetry_multiplicity
_atom_site_calc_flag
_atom_site_refinement_flags
N1 N 0.3426(3) 0.8063(4) 0.4097(2) 0.0806(15) Uani 1 1 d .
N2 N 0.5334(2) 0.8592(4) 0.0657(2) 0.0773(15) Uani 1 1 d .
O1 O 0.25216(16) 0.8969(2) 0.31365(16) 0.0609(10) Uani 1 1 d .
O2 O 0.39410(15) 0.9559(2) 0.11706(15) 0.0572(10) Uani 1 1 d .
O3 O 0.28426(16) 0.8239(2) 0.18426(16) 0.0614(10) Uani 1 1 d .
O4 O 0.33891(18) 1.0569(3) 0.24816(17) 0.0673(11) Uani 1 1 d .
O5 O 0.4968(2) 0.6930(5) 0.4460(2) 0.147(2) Uani 1 1 d .
H5B H 0.5315 0.7136 0.4594 0.221 Uiso 1 1 calc R
O6 O 0.6733(3) 0.7065(5) 0.0653(3) 0.187(3) Uani 1 1 d .
H6A H 0.6706 0.6463 0.0596 0.281 Uiso 1 1 calc R
O7 O 0.6442(4) 0.5021(5) 0.0347(3) 0.188(3) Uani 1 1 d .
C1 C 0.2378(2) 1.1121(4) 0.3190(2) 0.0614(15) Uani 1 1 d .
H1A H 0.2190 1.1522 0.3490 0.074 Uiso 1 1 calc R
H1B H 0.2715 1.0734 0.3399 0.074 Uiso 1 1 calc R
C2 C 0.2646(3) 1.1805(4) 0.2719(2) 0.0594(15) Uani 1 1 d .
C3 C 0.2367(3) 1.2742(4) 0.2610(3) 0.0643(16) Uani 1 1 d .
H3A H 0.2057 1.2954 0.2849 0.077 Uiso 1 1 calc R
C4 C 0.2547(3) 1.3349(4) 0.2155(3) 0.0677(16) Uani 1 1 d .
C5 C 0.3001(3) 1.2989(4) 0.1794(3) 0.0676(17) Uani 1 1 d .
H5A H 0.3121 1.3387 0.1480 0.081 Uiso 1 1 calc R
C6 C 0.3285(3) 1.2044(4) 0.1887(3) 0.0583(15) Uani 1 1 d .
C7 C 0.3678(3) 1.1619(4) 0.1418(2) 0.0659(16) Uani 1 1 d .
H7A H 0.4016 1.1220 0.1616 0.079 Uiso 1 1 calc R
H7B H 0.3861 1.2153 0.1197 0.079 Uiso 1 1 calc R
C8 C 0.3259(2) 1.0974(4) 0.0977(2) 0.0536(14) Uani 1 1 d .
C9 C 0.2720(3) 1.1383(4) 0.0670(2) 0.0622(15) Uani 1 1 d .
H9A H 0.2641 1.2059 0.0715 0.075 Uiso 1 1 calc R
C10 C 0.2301(2) 1.0818(4) 0.0302(3) 0.0608(15) Uani 1 1 d .
C11 C 0.2415(2) 0.9821(4) 0.0284(2) 0.0595(15) Uani 1 1 d .
H11A H 0.2121 0.9423 0.0061 0.071 Uiso 1 1 calc R
C12 C 0.2936(3) 0.9363(4) 0.0573(2) 0.0547(14) Uani 1 1 d .
C13 C 0.3003(2) 0.8232(4) 0.0581(2) 0.0601(15) Uani 1 1 d .
H13A H 0.3380 0.8041 0.0833 0.072 Uiso 1 1 calc R
H13B H 0.3034 0.7986 0.0171 0.072 Uiso 1 1 calc R
C14 C 0.2430(2) 0.7792(4) 0.0838(3) 0.0547(14) Uani 1 1 d .
C15 C 0.1940(3) 0.7377(4) 0.0460(3) 0.0631(16) Uani 1 1 d .
H15A H 0.1992 0.7294 0.0049 0.076 Uiso 1 1 calc R
C16 C 0.1371(3) 0.7080(4) 0.0676(3) 0.0636(16) Uani 1 1 d .
C17 C 0.1324(3) 0.7176(4) 0.1281(3) 0.0676(17) Uani 1 1 d .
H17A H 0.0954 0.6972 0.1433 0.081 Uiso 1 1 calc R
C18 C 0.1801(3) 0.7567(4) 0.1692(3) 0.0570(15) Uani 1 1 d .
C19 C 0.1708(3) 0.7736(4) 0.2346(3) 0.0666(16) Uani 1 1 d .
H19A H 0.2084 0.7534 0.2597 0.080 Uiso 1 1 calc R
H19B H 0.1364 0.7325 0.2457 0.080 Uiso 1 1 calc R
C20 C 0.1567(3) 0.8822(4) 0.2478(2) 0.0556(14) Uani 1 1 d .
C21 C 0.1013(3) 0.9261(5) 0.2217(3) 0.0665(16) Uani 1 1 d .
H21A H 0.0726 0.8867 0.1983 0.080 Uiso 1 1 calc R
C22 C 0.0873(3) 1.0260(5) 0.2291(3) 0.0662(16) Uani 1 1 d .
C23 C 0.1320(3) 1.0828(4) 0.2607(3) 0.0657(16) Uani 1 1 d .
H23A H 0.1249 1.1507 0.2644 0.079 Uiso 1 1 calc R
C24 C 0.1887(2) 1.0426(4) 0.2880(2) 0.0552(14) Uani 1 1 d .
C25 C 0.1985(2) 0.9409(4) 0.2832(2) 0.0535(14) Uani 1 1 d .
C26 C 0.2360(3) 0.7834(3) 0.1459(3) 0.0543(14) Uani 1 1 d .
C27 C 0.3379(2) 0.9972(4) 0.0901(2) 0.0530(14) Uani 1 1 d .
C28 C 0.3110(3) 1.1480(4) 0.2371(3) 0.0581(15) Uani 1 1 d .
C29 C 0.0236(3) 1.0697(5) 0.2036(4) 0.091(2) Uani 1 1 d .
C30 C -0.0065(5) 1.0166(10) 0.1511(7) 0.310(11) Uani 1 1 d .
H30A H -0.0456 1.0482 0.1379 0.466 Uiso 1 1 calc R
H30B H -0.0141 0.9489 0.1623 0.466 Uiso 1 1 calc R
H30C H 0.0204 1.0177 0.1187 0.466 Uiso 1 1 calc R
C31 C -0.0198(5) 1.0601(11) 0.2543(6) 0.270(8) Uani 1 1 d .
H31A H -0.0601 1.0877 0.2409 0.405 Uiso 1 1 calc R
H31B H -0.0021 1.0954 0.2897 0.405 Uiso 1 1 calc R
H31C H -0.0245 0.9911 0.2642 0.405 Uiso 1 1 calc R
C32 C 0.0288(5) 1.1740(7) 0.1866(7) 0.266(8) Uani 1 1 d .
H32A H -0.0118 1.1989 0.1717 0.399 Uiso 1 1 calc R
H32B H 0.0568 1.1800 0.1552 0.399 Uiso 1 1 calc R
H32C H 0.0448 1.2119 0.2216 0.399 Uiso 1 1 calc R
C33 C 0.0840(3) 0.6649(6) 0.0240(3) 0.093(2) Uani 1 1 d .
C34 C 0.1050(4) 0.5712(7) -0.0053(4) 0.182(4) Uani 1 1 d .
H34A H 0.1160 0.5222 0.0255 0.274 Uiso 1 1 calc R
H34B H 0.1409 0.5854 -0.0270 0.274 Uiso 1 1 calc R
H34C H 0.0716 0.5463 -0.0333 0.274 Uiso 1 1 calc R
C35 C 0.0683(4) 0.7362(8) -0.0285(5) 0.218(6) Uani 1 1 d .
H35A H 0.0351 0.7087 -0.0558 0.326 Uiso 1 1 calc R
H35B H 0.1048 0.7462 -0.0500 0.326 Uiso 1 1 calc R
H35C H 0.0551 0.7988 -0.0130 0.326 Uiso 1 1 calc R
C36 C 0.0258(4) 0.6365(8) 0.0539(4) 0.177(4) Uani 1 1 d .
H36A H 0.0367 0.5900 0.0862 0.266 Uiso 1 1 calc R
H36B H -0.0042 0.6066 0.0242 0.266 Uiso 1 1 calc R
H36C H 0.0078 0.6950 0.0703 0.266 Uiso 1 1 calc R
C37 C 0.1717(3) 1.1278(5) -0.0060(3) 0.088(2) Uani 1 1 d .
C38 C 0.1638(5) 1.2364(7) 0.0062(5) 0.221(6) Uani 1 1 d .
H38A H 0.1585 1.2461 0.0486 0.332 Uiso 1 1 calc R
H38B H 0.1276 1.2610 -0.0181 0.332 Uiso 1 1 calc R
H38C H 0.2004 1.2718 -0.0039 0.332 Uiso 1 1 calc R
C39 C 0.1796(4) 1.1178(8) -0.0738(4) 0.180(4) Uani 1 1 d .
H39A H 0.1437 1.1459 -0.0972 0.270 Uiso 1 1 calc R
H39B H 0.1833 1.0488 -0.0840 0.270 Uiso 1 1 calc R
H39C H 0.2168 1.1526 -0.0830 0.270 Uiso 1 1 calc R
C40 C 0.1141(4) 1.0724(8) 0.0039(5) 0.186(5) Uani 1 1 d .
H40A H 0.1066 1.0765 0.0461 0.279 Uiso 1 1 calc R
H40B H 0.1190 1.0040 -0.0071 0.279 Uiso 1 1 calc R
H40C H 0.0792 1.1007 -0.0207 0.279 Uiso 1 1 calc R
C41 C 0.2221(3) 1.4350(5) 0.2017(3) 0.086(2) Uani 1 1 d .
C42 C 0.2240(5) 1.4953(5) 0.2588(4) 0.184(5) Uani 1 1 d .
H42A H 0.2669 1.5075 0.2739 0.276 Uiso 1 1 calc R
H42B H 0.2033 1.4597 0.2889 0.276 Uiso 1 1 calc R
H42C H 0.2031 1.5577 0.2502 0.276 Uiso 1 1 calc R
C43 C 0.1539(4) 1.4168(5) 0.1789(4) 0.152(4) Uani 1 1 d .
H43A H 0.1518 1.3777 0.1424 0.228 Uiso 1 1 calc R
H43B H 0.1333 1.4794 0.1705 0.228 Uiso 1 1 calc R
H43C H 0.1334 1.3818 0.2095 0.228 Uiso 1 1 calc R
C44 C 0.2501(4) 1.4919(6) 0.1519(4) 0.158(4) Uani 1 1 d .
H44A H 0.2934 1.5063 0.1643 0.237 Uiso 1 1 calc R
H44B H 0.2275 1.5530 0.1443 0.237 Uiso 1 1 calc R
H44C H 0.2473 1.4525 0.1154 0.237 Uiso 1 1 calc R
C45 C 0.2389(3) 0.8622(4) 0.3728(3) 0.0773(18) Uani 1 1 d .
H45A H 0.1963 0.8371 0.3715 0.093 Uiso 1 1 calc R
H45B H 0.2439 0.9157 0.4024 0.093 Uiso 1 1 calc R
C46 C 0.2853(4) 0.7807(5) 0.3892(3) 0.0774(19) Uani 1 1 d .
C47 C 0.2687(4) 0.6812(6) 0.3810(3) 0.097(2) Uani 1 1 d .
H47A H 0.2277 0.6643 0.3669 0.116 Uiso 1 1 calc R
C48 C 0.3122(5) 0.6085(6) 0.3935(3) 0.107(2) Uani 1 1 d .
H48A H 0.3011 0.5418 0.3893 0.128 Uiso 1 1 calc R
C49 C 0.3724(4) 0.6352(6) 0.4124(3) 0.103(2) Uani 1 1 d .
H49A H 0.4034 0.5867 0.4185 0.124 Uiso 1 1 calc R
C50 C 0.3878(4) 0.7361(7) 0.4228(3) 0.094(2) Uani 1 1 d .
C51 C 0.4508(4) 0.7734(6) 0.4472(4) 0.136(3) Uani 1 1 d .
H51A H 0.4629 0.8288 0.4226 0.163 Uiso 1 1 calc R
H51B H 0.4492 0.7968 0.4887 0.163 Uiso 1 1 calc R
C52 C 0.4403(3) 0.9540(4) 0.0744(3) 0.0759(17) Uani 1 1 d .
H52A H 0.4473 1.0211 0.0602 0.091 Uiso 1 1 calc R
H52B H 0.4252 0.9140 0.0394 0.091 Uiso 1 1 calc R
C53 C 0.5013(3) 0.9115(4) 0.1030(3) 0.0673(16) Uani 1 1 d .
C54 C 0.5214(3) 0.9277(5) 0.1635(3) 0.104(2) Uani 1 1 d .
H54A H 0.4971 0.9630 0.1890 0.125 Uiso 1 1 calc R
C55 C 0.5798(4) 0.8886(6) 0.1844(4) 0.116(3) Uani 1 1 d .
H55A H 0.5956 0.8985 0.2247 0.140 Uiso 1 1 calc R
C56 C 0.6132(3) 0.8371(6) 0.1470(5) 0.103(3) Uani 1 1 d .
H56A H 0.6523 0.8117 0.1612 0.124 Uiso 1 1 calc R
C57 C 0.5902(3) 0.8218(5) 0.0877(4) 0.096(2) Uani 1 1 d .
C58 C 0.6197(4) 0.7526(7) 0.0389(4) 0.167(5) Uani 1 1 d .
H58A H 0.5893 0.7027 0.0239 0.201 Uiso 1 1 calc R
H58B H 0.6300 0.7926 0.0046 0.201 Uiso 1 1 calc R
C59 C 0.3309(4) 0.7519(5) 0.2069(4) 0.131(3) Uani 1 1 d .
H59A H 0.3112 0.7028 0.2312 0.157 Uiso 1 1 calc R
H59B H 0.3463 0.7176 0.1726 0.157 Uiso 1 1 calc R
C60 C 0.3804(5) 0.7928(10) 0.2414(5) 0.216(5) Uani 1 1 d .
H60A H 0.3659 0.8224 0.2777 0.260 Uiso 1 1 calc R
H60B H 0.3987 0.8452 0.2184 0.260 Uiso 1 1 calc R
C61 C 0.4317(4) 0.7120(9) 0.2603(4) 0.193(5) Uani 1 1 d .
H61A H 0.4644 0.7411 0.2874 0.290 Uiso 1 1 calc R
H61B H 0.4491 0.6876 0.2246 0.290 Uiso 1 1 calc R
H61C H 0.4129 0.6579 0.2805 0.290 Uiso 1 1 calc R
C62 C 0.3997(5) 1.0637(6) 0.2901(6) 0.195(5) Uani 1 1 d D
H62A H 0.4273 1.1044 0.2679 0.234 Uiso 1 1 calc R
H62B H 0.3891 1.1042 0.3241 0.234 Uiso 1 1 calc R
C63 C 0.4404(9) 0.9841(11) 0.3180(9) 0.53(2) Uani 1 1 d D
H63A H 0.4610 0.9478 0.2875 0.641 Uiso 1 1 calc R
H63B H 0.4168 0.9378 0.3407 0.641 Uiso 1 1 calc R
C64 C 0.4875(5) 1.0426(13) 0.3601(5) 0.261(8) Uani 1 1 d D
H64A H 0.5010 1.0029 0.3951 0.391 Uiso 1 1 calc R
H64B H 0.4681 1.1025 0.3731 0.391 Uiso 1 1 calc R
H64C H 0.5231 1.0595 0.3388 0.391 Uiso 1 1 calc R
C65 C 0.6512(9) 0.4812(11) -0.0271(5) 0.295(9) Uani 1 1 d .

loop_
_atom_site_aniso_label
_atom_site_aniso_U_11
_atom_site_aniso_U_22
_atom_site_aniso_U_33
_atom_site_aniso_U_23
_atom_site_aniso_U_13
_atom_site_aniso_U_12
N1 0.086(4) 0.074(4) 0.082(4) 0.028(3) 0.007(3) 0.012(3)
N2 0.060(3) 0.087(4) 0.086(4) 0.025(3) 0.015(3) 0.015(3)
O1 0.063(2) 0.061(2) 0.060(3) 0.0135(19) 0.010(2) 0.007(2)
O2 0.046(2) 0.061(2) 0.065(2) 0.0026(19) 0.006(2) 0.0019(19)
O3 0.061(2) 0.053(2) 0.068(3) -0.0029(19) -0.007(2) -0.004(2)
O4 0.066(3) 0.052(3) 0.081(3) 0.003(2) -0.002(2) 0.009(2)
O5 0.101(4) 0.196(6) 0.146(5) 0.021(4) 0.020(3) 0.051(4)
O6 0.189(7) 0.185(6) 0.188(7) 0.007(5) 0.019(5) 0.062(5)
O7 0.255(8) 0.144(5) 0.163(6) 0.020(5) 0.010(6) 0.035(5)
C1 0.069(4) 0.052(4) 0.063(4) -0.004(3) 0.006(3) 0.001(3)
C2 0.055(4) 0.061(4) 0.060(4) -0.001(3) -0.011(3) -0.007(3)
C3 0.067(4) 0.051(4) 0.074(4) -0.007(3) 0.002(3) 0.006(3)
C4 0.078(4) 0.043(4) 0.080(5) -0.005(3) 0.003(4) 0.000(3)
C5 0.084(5) 0.046(4) 0.070(4) 0.010(3) -0.009(4) -0.002(3)
C6 0.060(4) 0.051(4) 0.061(4) -0.010(3) -0.009(3) -0.003(3)
C7 0.065(4) 0.056(4) 0.076(4) -0.014(3) 0.002(3) -0.004(3)
C8 0.049(3) 0.047(4) 0.064(4) 0.001(3) 0.002(3) -0.002(3)
C9 0.069(4) 0.044(3) 0.072(4) 0.002(3) 0.000(3) -0.003(3)
C10 0.047(3) 0.057(4) 0.077(4) 0.004(3) -0.003(3) 0.006(3)
C11 0.049(3) 0.061(4) 0.068(4) -0.006(3) -0.002(3) -0.003(3)
C12 0.055(4) 0.048(4) 0.063(4) -0.004(3) 0.014(3) -0.002(3)
C13 0.058(4) 0.053(4) 0.070(4) -0.013(3) 0.009(3) -0.003(3)
C14 0.059(4) 0.042(3) 0.063(4) -0.006(3) 0.005(3) -0.004(3)
C15 0.067(4) 0.062(4) 0.059(4) -0.012(3) -0.003(3) -0.006(3)
C16 0.064(4) 0.059(4) 0.067(4) -0.012(3) 0.000(3) -0.017(3)
C17 0.062(4) 0.047(4) 0.094(5) 0.002(3) 0.010(4) -0.011(3)
C18 0.069(4) 0.037(3) 0.066(4) -0.002(3) 0.014(3) -0.002(3)
C19 0.073(4) 0.049(4) 0.078(5) 0.004(3) 0.007(3) -0.012(3)
C20 0.065(4) 0.044(4) 0.060(4) 0.002(3) 0.016(3) -0.004(3)
C21 0.048(4) 0.077(5) 0.074(4) -0.008(3) 0.003(3) -0.011(3)
C22 0.059(4) 0.062(4) 0.077(4) 0.004(3) 0.006(3) 0.013(3)
C23 0.064(4) 0.046(4) 0.088(5) -0.009(3) 0.011(3) 0.005(3)
C24 0.056(4) 0.051(4) 0.059(4) -0.001(3) 0.011(3) -0.004(3)
C25 0.047(3) 0.047(4) 0.066(4) 0.006(3) 0.007(3) 0.004(3)
C26 0.056(4) 0.033(3) 0.073(4) -0.005(3) 0.004(3) -0.004(3)
C27 0.048(3) 0.047(4) 0.063(4) -0.001(3) 0.004(3) -0.001(3)
C28 0.062(4) 0.043(4) 0.067(4) -0.004(3) -0.004(3) 0.007(3)
C29 0.048(4) 0.088(5) 0.133(6) -0.005(4) -0.008(4) 0.013(4)
C30 0.186(11) 0.285(16) 0.42(2) -0.195(16) -0.189(14) 0.138(11)
C31 0.114(8) 0.44(2) 0.268(15) 0.129(15) 0.084(9) 0.150(11)
C32 0.158(10) 0.124(9) 0.48(2) 0.113(11) -0.152(12) 0.005(7)
C33 0.074(5) 0.096(5) 0.107(6) -0.017(5) 0.002(4) -0.036(4)
C34 0.167(9) 0.167(10) 0.207(10) -0.096(8) -0.018(8) -0.061(7)
C35 0.175(10) 0.244(12) 0.207(11) 0.117(10) -0.126(8) -0.100(9)
C36 0.106(7) 0.282(12) 0.142(8) -0.040(8) 0.002(6) -0.093(8)
C37 0.069(5) 0.091(5) 0.102(6) 0.003(4) -0.015(4) 0.012(4)
C38 0.189(10) 0.128(8) 0.314(14) -0.082(8) -0.152(9) 0.104(7)
C39 0.192(10) 0.246(12) 0.092(7) 0.038(7) -0.041(7) 0.072(9)
C40 0.064(6) 0.206(10) 0.281(13) 0.058(9) -0.025(7) 0.011(6)
C41 0.092(5) 0.054(4) 0.112(6) 0.001(4) 0.013(4) 0.014(4)
C42 0.360(15) 0.069(6) 0.118(7) -0.027(5) -0.009(8) 0.057(7)
C43 0.111(7) 0.094(6) 0.238(11) -0.001(6) -0.052(7) 0.034(5)
C44 0.202(10) 0.094(6) 0.188(9) 0.052(6) 0.069(8) 0.042(6)
C45 0.091(5) 0.079(4) 0.062(4) 0.011(3) 0.007(4) 0.019(4)
C46 0.095(6) 0.075(5) 0.062(4) 0.002(4) 0.007(4) -0.011(4)
C47 0.125(6) 0.087(6) 0.076(5) 0.001(4) -0.003(4) -0.001(5)
C48 0.136(7) 0.078(6) 0.101(6) 0.002(4) -0.015(5) 0.015(6)
C49 0.132(8) 0.090(7) 0.086(6) 0.015(4) 0.004(5) 0.034(6)
C50 0.105(6) 0.094(6) 0.082(5) 0.026(4) 0.010(4) 0.019(5)
C51 0.088(6) 0.139(8) 0.177(9) 0.045(6) -0.005(6) 0.009(6)
C52 0.057(4) 0.088(5) 0.083(5) 0.013(4) 0.008(4) 0.008(3)
C53 0.058(4) 0.071(4) 0.071(5) 0.005(3) -0.003(4) -0.002(3)
C54 0.080(5) 0.138(7) 0.091(6) -0.012(5) -0.008(4) 0.034(5)
C55 0.094(6) 0.134(7) 0.115(7) 0.007(5) -0.021(5) 0.009(5)
C56 0.065(5) 0.120(7) 0.123(8) 0.050(6) -0.005(5) 0.013(5)
C57 0.074(5) 0.102(6) 0.112(7) 0.036(5) 0.015(5) 0.022(4)
C58 0.114(7) 0.218(10) 0.177(9) 0.074(8) 0.054(6) 0.130(7)
C59 0.138(7) 0.089(6) 0.147(8) 0.017(5) -0.082(6) -0.026(5)
C60 0.144(10) 0.289(15) 0.207(12) 0.039(11) -0.030(9) 0.062(10)
C61 0.127(8) 0.328(14) 0.125(8) 0.062(8) 0.015(6) 0.122(9)
C62 0.224(11) 0.060(6) 0.285(15) -0.007(7) -0.058(11) 0.059(7)
C63 0.69(6) 0.48(4) 0.41(4) 0.24(3) -0.05(4) -0.26(4)
C64 0.116(8) 0.49(3) 0.169(11) 0.101(13) -0.053(7) -0.081(12)
C65 0.51(3) 0.285(16) 0.106(9) 0.050(10) 0.095(13) 0.120(17)

loop_
_atom_type_symbol
_atom_type_description
_atom_type_scat_dispersion_real
_atom_type_scat_dispersion_imag
_atom_type_scat_source
C C 0.0033 0.0016 'International Tables Vol C Tables 4.2.6.8 and 6.1.1.4'
H H 0.0000 0.0000 'International Tables Vol C Tables 4.2.6.8 and 6.1.1.4'
O O 0.0106 0.0060 'International Tables Vol C Tables 4.2.6.8 and 6.1.1.4'
N N 0.0061 0.0033 'International Tables Vol C Tables 4.2.6.8 and 6.1.1.4'

loop_
_geom_angle_atom_site_label_1
_geom_angle_atom_site_label_2
_geom_angle_atom_site_label_3
_geom_angle
C46 N1 C50 120.9(6)
C53 N2 C57 118.2(6)
C25 O1 C45 110.4(4)
C27 O2 C52 110.4(4)
C26 O3 C59 113.6(4)
C28 O4 C62 112.6(4)
C2 C1 C24 110.5(4)
C28 C2 C3 120.3(5)
C28 C2 C1 121.4(5)
C3 C2 C1 118.1(5)
C4 C3 C2 120.9(6)
C3 C4 C5 117.8(5)
C3 C4 C41 120.9(6)
C5 C4 C41 121.2(6)
C4 C5 C6 122.7(5)
C28 C6 C5 117.3(5)
C28 C6 C7 121.9(5)
C5 C6 C7 120.1(6)
C6 C7 C8 108.6(4)
C27 C8 C9 118.6(5)
C27 C8 C7 121.6(5)
C9 C8 C7 119.6(5)
C10 C9 C8 122.1(5)
C11 C10 C9 116.7(5)
C11 C10 C37 121.1(5)
C9 C10 C37 122.2(5)
C10 C11 C12 124.4(5)
C11 C12 C27 117.2(5)
C11 C12 C13 121.4(5)
C27 C12 C13 121.1(5)
C12 C13 C14 108.3(4)
C15 C14 C26 117.4(5)
C15 C14 C13 121.5(5)
C26 C14 C13 121.0(5)
C14 C15 C16 122.6(5)
C17 C16 C15 116.9(5)
C17 C16 C33 122.4(6)
C15 C16 C33 120.8(6)
C16 C17 C18 123.8(5)
C17 C18 C26 117.3(5)
C17 C18 C19 121.8(5)
C26 C18 C19 120.9(5)
C18 C19 C20 112.2(4)
C25 C20 C21 118.1(5)
C25 C20 C19 121.7(5)
C21 C20 C19 120.1(5)
C20 C21 C22 123.0(5)
C23 C22 C21 116.8(5)
C23 C22 C29 121.9(6)
C21 C22 C29 121.2(6)
C22 C23 C24 122.6(5)
C25 C24 C23 118.3(5)
C25 C24 C1 122.5(5)
C23 C24 C1 119.2(5)
C24 C25 C20 120.8(5)
C24 C25 O1 120.0(5)
C20 C25 O1 119.2(5)
O3 C26 C14 118.3(5)
O3 C26 C18 119.6(5)
C14 C26 C18 121.8(5)
C8 C27 C12 120.5(5)
C8 C27 O2 119.6(5)
C12 C27 O2 119.9(5)
C2 C28 C6 121.0(5)
C2 C28 O4 120.3(5)
C6 C28 O4 118.7(5)
C32 C29 C30 107.8(9)
C32 C29 C31 109.7(9)
C30 C29 C31 106.7(9)
C32 C29 C22 111.9(6)
C30 C29 C22 114.4(6)
C31 C29 C22 106.2(6)
C36 C33 C35 111.0(7)
C36 C33 C34 105.6(7)
C35 C33 C34 104.7(8)
C36 C33 C16 114.6(6)
C35 C33 C16 109.8(6)
C34 C33 C16 110.6(6)
C40 C37 C38 110.9(8)
C40 C37 C39 105.8(7)
C38 C37 C39 106.7(7)
C40 C37 C10 111.6(6)
C38 C37 C10 113.3(6)
C39 C37 C10 108.1(6)
C42 C41 C43 108.4(7)
C42 C41 C44 110.9(7)
C43 C41 C44 106.0(7)
C42 C41 C4 109.5(6)
C43 C41 C4 109.3(5)
C44 C41 C4 112.7(6)
O1 C45 C46 105.9(5)
N1 C46 C47 121.0(7)
N1 C46 C45 117.9(6)
C47 C46 C45 121.1(7)
C48 C47 C46 120.1(8)
C47 C48 C49 118.9(8)
C48 C49 C50 120.1(7)
N1 C50 C49 118.8(7)
N1 C50 C51 116.3(8)
C49 C50 C51 124.9(8)
O5 C51 C50 109.5(7)
O2 C52 C53 111.0(5)
N2 C53 C54 123.5(6)
N2 C53 C52 115.0(6)
C54 C53 C52 121.5(6)
C53 C54 C55 116.6(7)
C56 C55 C54 120.5(8)
C55 C56 C57 120.2(7)
N2 C57 C56 120.9(7)
N2 C57 C58 111.7(7)
C56 C57 C58 127.1(8)
O6 C58 C57 109.9(8)
C60 C59 O3 113.5(7)
C59 C60 C61 110.9(11)
C63 C62 O4 130.1(9)
C62 C63 C64 102.1(11)

loop_
_geom_bond_atom_site_label_1
_geom_bond_atom_site_label_2
_geom_bond_distance
N1 C46 1.312(7)
N1 C50 1.362(8)
N2 C53 1.322(7)
N2 C57 1.363(8)
O1 C25 1.405(6)
O1 C45 1.437(6)
O2 C27 1.406(6)
O2 C52 1.428(6)
O3 C26 1.383(6)
O3 C59 1.445(8)
O4 C28 1.374(6)
O4 C62 1.526(11)
O5 C51 1.465(8)
O6 C58 1.384(8)
O7 C65 1.413(11)
C1 C2 1.536(7)
C1 C24 1.519(7)
C2 C28 1.382(7)
C2 C3 1.404(7)
C3 C4 1.374(7)
C4 C5 1.399(7)
C4 C41 1.531(8)
C5 C6 1.414(7)
C6 C28 1.387(7)
C6 C7 1.505(7)
C7 C8 1.527(7)
C8 C27 1.383(6)
C8 C9 1.394(7)
C9 C10 1.380(7)
C10 C11 1.363(7)
C10 C37 1.548(8)
C11 C12 1.376(7)
C12 C27 1.401(7)
C12 C13 1.527(7)
C13 C14 1.519(7)
C14 C15 1.391(7)
C14 C26 1.392(7)
C15 C16 1.407(7)
C16 C17 1.354(7)
C16 C33 1.530(8)
C17 C18 1.401(7)
C18 C26 1.393(7)
C18 C19 1.492(7)
C19 C20 1.523(7)
C20 C25 1.378(7)
C20 C21 1.399(7)
C21 C22 1.389(7)
C22 C23 1.363(7)
C22 C29 1.540(8)
C23 C24 1.410(7)
C24 C25 1.388(7)
C29 C32 1.459(10)
C29 C30 1.456(11)
C29 C31 1.523(11)
C33 C36 1.512(9)
C33 C35 1.516(10)
C33 C34 1.504(10)
C37 C40 1.474(9)
C37 C38 1.496(9)
C37 C39 1.526(10)
C41 C42 1.493(9)
C41 C43 1.519(9)
C41 C44 1.508(9)
C45 C46 1.499(8)
C46 C47 1.391(8)
C47 C48 1.359(9)
C48 C49 1.364(9)
C49 C50 1.408(9)
C50 C51 1.490(10)
C52 C53 1.507(7)
C53 C54 1.379(8)
C54 C55 1.395(9)
C55 C56 1.335(9)
C56 C57 1.366(9)
C57 C58 1.596(10)
C59 C60 1.360(11)
C60 C61 1.573(12)
C62 C63 1.478(10)
C63 C64 1.523(10)
